data_7238045
loop_
_publ_author_name
'H\"utzler, Wilhelm Maximilian'
'Mossou, Estelle'
'Vollrath, Ronnald'
'Kohagen, Miriam'
'El Ghrissi, Imadine'
'Grininger, Martin'
'Zaccai, Giuseppe'
'Smiatek, Jens'
'Oesterhelt, Dieter'

_publ_section_title
;
 Complex transitions between dihydrate and anhydrate forms of ectoine --
 unexpected behavior of a highly hygroscopic compatible solute in the
 solid state
;
_journal_issue 2
_journal_name_full CrystEngComm
_journal_page_first 169
_journal_page_last 172
_journal_paper_doi 10.1039/C9CE01599J
_journal_volume 22
_journal_year 2020
_chemical_absolute_configuration syn
_chemical_formula_moiety 'C6 H10 N2 O2, 2(H2 O)'
_chemical_formula_sum 'C6 H14 N2 O4'
_chemical_formula_weight 178.19
_chemical_name_common ectoine
_chemical_name_systematic '1,4,5,6-tetrahydro-2-methyl-4-pyrimidine carboxylic acid'
_space_group_crystal_system orthorhombic
_space_group_IT_number 19
_space_group_name_Hall 'P 2ac 2ab'
_space_group_name_H-M_alt 'P 21 21 21'
_atom_sites_solution_hydrogens difmap
_audit_creation_method SHELXL-2014/7
_audit_update_record
;
2019-09-24 deposited with the CCDC.	2019-11-21 downloaded from the CCDC.
;
_cell_angle_alpha 90
_cell_angle_beta 90
_cell_angle_gamma 90
_cell_formula_units_Z 4
_cell_length_a 7.5940(3)
_cell_length_b 8.6265(5)
_cell_length_c 13.3619(6)
_cell_measurement_reflns_used 6083
_cell_measurement_temperature 173(2)
_cell_measurement_theta_max 62.60
_cell_measurement_theta_min 4.417
_cell_volume 875.33(7)
_computing_cell_refinement 'ILL program RAFD19'
_computing_data_collection 'ILL program Multi Detector Acquisition software'
_computing_data_reduction 'ILL program RETREAT'
_computing_molecular_graphics
;
Mercury (Version 4.1.3, Macrae et al., 2008) and XP in SHELXTL-Plus (Sheldrick,
2008)
;
_computing_publication_material 'publCIF (Westrip, 2010)'
_computing_structure_refinement 'SHELXL-2014/7 (Sheldrick, 2014)'
_computing_structure_solution 'from X-ray structure'
_diffrn_ambient_temperature 173(2)
_diffrn_measured_fraction_theta_full 0.960
_diffrn_measured_fraction_theta_max 0.959
_diffrn_measurement_device_type '4 circle diffractometer D19'
_diffrn_measurement_method 'omega scan (step width in omega 0.07deg)'
_diffrn_radiation_type neutrons
_diffrn_radiation_wavelength 1.1698
_diffrn_reflns_av_R_equivalents 0.0630
_diffrn_reflns_av_unetI/netI 0.0410
_diffrn_reflns_Laue_measured_fraction_full 0.960
_diffrn_reflns_Laue_measured_fraction_max 0.959
_diffrn_reflns_limit_h_max 4
_diffrn_reflns_limit_h_min -11
_diffrn_reflns_limit_k_max 13
_diffrn_reflns_limit_k_min -12
_diffrn_reflns_limit_l_max 20
_diffrn_reflns_limit_l_min -20
_diffrn_reflns_number 7579
_diffrn_reflns_point_group_measured_fraction_full 0.929
_diffrn_reflns_point_group_measured_fraction_max 0.927
_diffrn_reflns_theta_full 62.500
_diffrn_reflns_theta_max 62.552
_diffrn_reflns_theta_min 4.629
_diffrn_source 'neutron reactor, ILL Grenoble'
_exptl_absorpt_coefficient_mu 0.044
_exptl_absorpt_correction_T_max 0.7301
_exptl_absorpt_correction_T_min 0.4339
_exptl_absorpt_correction_type gaussian
_exptl_absorpt_process_details 'ILL program D19abs'
_exptl_crystal_colour colorless
_exptl_crystal_density_diffrn 1.352
_exptl_crystal_description block
_exptl_crystal_F_000 384
_exptl_crystal_recrystallization_method 'Re-crystallisation from solvent: water'
_exptl_crystal_size_max 1.000
_exptl_crystal_size_mid 1.000
_exptl_crystal_size_min 1.000
_refine_diff_density_max 0.570
_refine_diff_density_min -0.755
_refine_diff_density_rms 0.129
_refine_ls_abs_structure_details
;
 All f" are zero, so absolute structure could not be determined
;
_refine_ls_extinction_method none
_refine_ls_goodness_of_fit_ref 1.146
_refine_ls_hydrogen_treatment refall
_refine_ls_matrix_type full
_refine_ls_number_parameters 292
_refine_ls_number_reflns 2971
_refine_ls_number_restraints 220
_refine_ls_restrained_S_all 1.106
_refine_ls_R_factor_all 0.0327
_refine_ls_R_factor_gt 0.0317
_refine_ls_shift/su_max 0.008
_refine_ls_shift/su_mean 0.000
_refine_ls_structure_factor_coef Fsqd
_refine_ls_weighting_details 'w=1/[\s^2^(Fo^2^)+(0.0363P)^2^+1.2382P] where P=(Fo^2^+2Fc^2^)/3'
_refine_ls_weighting_scheme calc
_refine_ls_wR_factor_gt 0.0800
_refine_ls_wR_factor_ref 0.0806
_reflns_Friedel_coverage 0.676
_reflns_Friedel_fraction_full 0.885
_reflns_Friedel_fraction_max 0.883
_reflns_number_gt 2909
_reflns_number_total 2971
_reflns_threshold_expression 'I > 2\s(I)'
_cod_data_source_file c9ce01599j2.cif
_cod_data_source_block d_h_ect173_can
_cod_depositor_comments
;Adding full bibliography for 7238043--7238045.cif.

 Adding full bibliography for 7238043--7238045.cif.
;
_cod_database_code 7238045
_publcif_datablock.id {c650af6c-a010-4b50-a28a-ad7cd092c81e}

_shelx_shelxl_version_number 2014/7
_shelx_space_group_comment
;
The symmetry employed for this shelxl refinement is uniquely defined
by the following loop, which should always be used as a source of
symmetry information in preference to the above space-group names.
They are only intended as comments.
;
_shelx_estimated_absorpt_t_min 0.957
_shelx_estimated_absorpt_t_max 0.957
_publcif_funding_html
;
;

loop_
_space_group_symop_operation_xyz
'x, y, z'
'-x+1/2, -y, z+1/2'
'-x, y+1/2, -z+1/2'
'x+1/2, -y+1/2, -z'

loop_
_atom_site_label
_atom_site_type_symbol
_atom_site_fract_x
_atom_site_fract_y
_atom_site_fract_z
_atom_site_U_iso_or_equiv
_atom_site_adp_type
_atom_site_occupancy
_atom_site_site_symmetry_order
_atom_site_calc_flag
_atom_site_refinement_flags_posn
_atom_site_refinement_flags_adp
_atom_site_refinement_flags_occupancy
_atom_site_disorder_assembly
_atom_site_disorder_group
N1A N 0.70269(12) 0.61354(9) 0.77181(6) 0.02045(16) Uani 1 1 d . . . . .
H1A H 0.6859(4) 0.5677(4) 0.8423(2) 0.0344(5) Uani 1 1 d . . . . .
C2A C 0.57245(16) 0.69248(12) 0.73141(8) 0.01806(19) Uani 1 1 d . . . . .
C21A C 0.40846(19) 0.71812(17) 0.79030(10) 0.0266(3) Uani 1 1 d D . . . .
H21A H 0.300(3) 0.726(3) 0.7381(19) 0.052(5) Uani 0.443(4) 1 d D U P A 1
H22A H 0.423(2) 0.8245(18) 0.8346(13) 0.037(3) Uani 0.443(4) 1 d D U P A 1
H23A H 0.390(4) 0.626(2) 0.8445(15) 0.053(6) Uani 0.443(4) 1 d D U P A 1
H24A H 0.415(6) 0.665(4) 0.8635(18) 0.058(8) Uani 0.268(4) 1 d D U P A 2
H25A H 0.386(4) 0.839(3) 0.808(2) 0.050(6) Uani 0.268(4) 1 d D U P A 2
H26A H 0.297(4) 0.669(5) 0.753(3) 0.065(10) Uani 0.268(4) 1 d D U P A 2
H27A H 0.435(6) 0.786(5) 0.853(3) 0.077(12) Uani 0.289(4) 1 d D U P A 3
H28A H 0.358(5) 0.605(3) 0.815(3) 0.063(8) Uani 0.289(4) 1 d D U P A 3
H29A H 0.304(4) 0.772(4) 0.747(2) 0.059(9) Uani 0.289(4) 1 d D U P A 3
N3A N 0.58432(12) 0.75094(9) 0.64032(6) 0.01966(15) Uani 1 1 d . . . . .
H3A H 0.4804(4) 0.8116(4) 0.6107(2) 0.0357(6) Uani 1 1 d . . . . .
C4A C 0.73732(16) 0.72497(12) 0.57689(8) 0.01677(18) Uani 1 1 d . . . . .
H4A H 0.7493(5) 0.8244(3) 0.5252(2) 0.0357(6) Uani 1 1 d . . . . .
C41A C 0.71579(16) 0.57838(12) 0.51151(8) 0.01613(19) Uani 1 1 d . . . . .
O41A O 0.5812(2) 0.49836(18) 0.52038(14) 0.0306(3) Uani 1 1 d . . . . .
O42A O 0.8424(2) 0.54933(17) 0.45286(10) 0.0225(3) Uani 1 1 d . . . . .
C5A C 0.90053(16) 0.71556(14) 0.64354(9) 0.0200(2) Uani 1 1 d . . . . .
H51A H 1.0173(4) 0.6871(4) 0.5992(3) 0.0393(6) Uani 1 1 d . . . . .
H52A H 0.9205(5) 0.8285(4) 0.6792(3) 0.0406(7) Uani 1 1 d . . . . .
C6A C 0.87349(17) 0.59167(14) 0.72315(9) 0.0204(2) Uani 1 1 d . . . . .
H62A H 0.9744(5) 0.5992(5) 0.7806(2) 0.0428(7) Uani 1 1 d . . . . .
H61A H 0.8794(5) 0.4749(4) 0.6897(2) 0.0379(6) Uani 1 1 d . . . . .
O1W O 0.2637(3) 0.4910(3) 0.63016(18) 0.0404(4) Uani 1 1 d . . . . .
H11W H 0.3688(5) 0.4914(5) 0.5911(3) 0.0470(8) Uani 1 1 d . . . . .
H12W H 0.1878(6) 0.4111(5) 0.6042(3) 0.0481(8) Uani 1 1 d . . . . .
O2W O 0.5012(3) 0.21652(19) 0.43355(13) 0.0325(3) Uani 1 1 d . . . . .
H21W H 0.5309(6) 0.3141(4) 0.4655(3) 0.0447(7) Uani 1 1 d . . . . .
H22W H 0.4391(7) 0.1538(5) 0.4814(3) 0.0533(10) Uani 1 1 d . . . . .

loop_
_atom_site_aniso_label
_atom_site_aniso_U_11
_atom_site_aniso_U_22
_atom_site_aniso_U_33
_atom_site_aniso_U_23
_atom_site_aniso_U_13
_atom_site_aniso_U_12
N1A 0.0260(4) 0.0207(3) 0.0146(3) 0.0016(3) 0.0006(3) 0.0036(3)
H1A 0.0402(14) 0.0402(13) 0.0228(10) 0.0032(9) 0.0019(10) 0.0043(11)
C2A 0.0217(5) 0.0182(4) 0.0143(4) -0.0027(3) 0.0011(4) 0.0024(3)
C21A 0.0244(6) 0.0331(6) 0.0224(5) -0.0073(5) 0.0043(4) 0.0031(5)
H21A 0.025(6) 0.083(15) 0.047(8) -0.024(10) -0.011(6) 0.000(7)
H22A 0.027(6) 0.045(6) 0.039(8) -0.023(6) -0.004(4) 0.011(5)
H23A 0.065(13) 0.045(7) 0.048(12) 0.001(8) 0.024(11) -0.004(7)
H24A 0.066(17) 0.08(2) 0.031(7) -0.003(11) 0.018(8) 0.019(16)
H25A 0.040(13) 0.047(8) 0.063(17) -0.009(9) 0.001(9) 0.025(8)
H26A 0.036(10) 0.10(2) 0.057(15) -0.021(15) 0.014(9) -0.015(13)
H27A 0.072(15) 0.11(3) 0.054(14) -0.022(15) -0.004(11) 0.033(16)
H28A 0.049(14) 0.064(13) 0.076(19) -0.004(12) 0.038(14) -0.002(9)
H29A 0.047(13) 0.09(2) 0.040(11) -0.002(12) 0.009(9) 0.035(13)
N3A 0.0244(4) 0.0190(3) 0.0156(3) -0.0009(2) -0.0011(3) 0.0054(3)
H3A 0.0356(14) 0.0380(13) 0.0334(12) -0.0024(10) -0.0046(11) 0.0107(11)
C4A 0.0235(5) 0.0133(4) 0.0135(4) 0.0009(3) -0.0004(3) -0.0003(3)
H4A 0.0527(17) 0.0226(9) 0.0318(12) 0.0065(9) 0.0019(12) -0.0026(10)
C41A 0.0212(5) 0.0145(4) 0.0127(4) -0.0002(3) 0.0012(3) -0.0018(3)
O41A 0.0309(8) 0.0256(6) 0.0354(7) -0.0114(5) 0.0123(6) -0.0120(6)
O42A 0.0250(6) 0.0243(6) 0.0182(5) -0.0058(4) 0.0053(5) -0.0043(5)
C5A 0.0224(5) 0.0203(4) 0.0172(4) -0.0020(4) -0.0010(4) -0.0035(4)
H51A 0.0300(13) 0.0512(17) 0.0367(13) -0.0006(12) 0.0075(11) -0.0026(12)
H52A 0.0499(18) 0.0327(12) 0.0393(14) -0.0086(11) -0.0079(13) -0.0118(13)
C6A 0.0227(5) 0.0224(4) 0.0161(4) -0.0002(4) -0.0024(4) 0.0045(4)
H62A 0.0366(15) 0.0602(19) 0.0316(13) 0.0026(13) -0.0103(12) 0.0051(13)
H61A 0.0496(17) 0.0304(12) 0.0337(13) -0.0028(10) 0.0049(12) 0.0081(11)
O1W 0.0310(9) 0.0402(9) 0.0500(11) -0.0150(8) 0.0087(8) -0.0027(7)
H11W 0.0381(17) 0.0488(18) 0.0543(19) -0.0010(15) 0.0086(15) 0.0017(13)
H12W 0.0477(19) 0.0406(16) 0.056(2) -0.0089(14) 0.0052(16) -0.0059(14)
O2W 0.0448(9) 0.0250(6) 0.0277(7) -0.0048(6) 0.0052(6) -0.0069(6)
H21W 0.055(2) 0.0358(14) 0.0435(17) -0.0077(12) 0.0031(14) -0.0086(14)
H22W 0.066(3) 0.0503(19) 0.0432(16) 0.0011(14) 0.0090(18) -0.0180(18)

loop_
_atom_type_symbol
_atom_type_description
_atom_type_scat_dispersion_real
_atom_type_scat_dispersion_imag
_atom_type_scat_source
C C 0.0000 0.0000 'Neutron Data Booklet, ILL Grenoble, France (2003) ISBN 0-9704143-7-4'
H H 0.0000 0.0000 'Neutron Data Booklet, ILL Grenoble, France (2003) ISBN 0-9704143-7-4'
N N 0.0000 0.0000 'Neutron Data Booklet, ILL Grenoble, France (2003) ISBN 0-9704143-7-4'
O O 0.0000 0.0000 'Neutron Data Booklet, ILL Grenoble, France (2003) ISBN 0-9704143-7-4'

loop_
_geom_angle_atom_site_label_1
_geom_angle_atom_site_label_2
_geom_angle_atom_site_label_3
_geom_angle
H1A N1A C2A 118.7(2)
H1A N1A C6A 117.8(2)
C2A N1A C6A 123.39(9)
N1A C2A N3A 121.62(10)
N1A C2A C21A 119.22(11)
N3A C2A C21A 119.16(11)
H21A C21A H23A 113(2)
H26A C21A H24A 107(3)
H26A C21A H25A 111(3)
H24A C21A H25A 103(2)
H27A C21A H29A 109(3)
H27A C21A H28A 109(3)
H29A C21A H28A 106(3)
H21A C21A H22A 111.8(16)
H23A C21A H22A 105.2(14)
H27A C21A C2A 110(3)
H26A C21A C2A 111(2)
H21A C21A C2A 107.7(16)
H23A C21A C2A 110.6(15)
H24A C21A C2A 112(2)
H25A C21A C2A 112.9(19)
H29A C21A C2A 113.2(19)
H28A C21A C2A 108.6(18)
H22A C21A C2A 108.9(9)
H3A N3A C2A 119.8(2)
H3A N3A C4A 117.9(2)
C2A N3A C4A 122.16(9)
H4A C4A N3A 108.1(2)
H4A C4A C5A 109.8(2)
N3A C4A C5A 108.43(8)
H4A C4A C41A 106.90(18)
N3A C4A C41A 111.75(9)
C5A C4A C41A 111.82(9)
O41A C41A O42A 125.15(13)
O41A C41A C4A 119.28(12)
O42A C41A C4A 115.57(11)
H51A C5A H52A 108.8(3)
H51A C5A C6A 109.3(2)
H52A C5A C6A 109.8(2)
H51A C5A C4A 110.7(2)
H52A C5A C4A 108.6(2)
C6A C5A C4A 109.58(10)
H62A C6A H61A 108.2(3)
H62A C6A N1A 107.7(2)
H61A C6A N1A 109.5(2)
H62A C6A C5A 110.9(2)
H61A C6A C5A 110.63(19)
N1A C6A C5A 109.86(9)
H11W O1W H12W 107.9(4)
H22W O2W H21W 108.0(4)

loop_
_geom_bond_atom_site_label_1
_geom_bond_atom_site_label_2
_geom_bond_distance
N1A H1A 1.029(3)
N1A C2A 1.3166(14)
N1A C6A 1.4631(16)
C2A N3A 1.3205(13)
C2A C21A 1.4897(18)
C21A H27A 1.04(2)
C21A H26A 1.07(2)
C21A H21A 1.081(15)
C21A H23A 1.081(16)
C21A H24A 1.08(2)
C21A H25A 1.08(2)
C21A H29A 1.09(2)
C21A H28A 1.10(2)
C21A H22A 1.098(12)
N3A H3A 1.026(3)
N3A C4A 1.4556(14)
C4A H4A 1.105(3)
C4A C5A 1.5284(17)
C4A C41A 1.5456(14)
C41A O41A 1.2392(18)
C41A O42A 1.2655(18)
C5A H51A 1.094(3)
C5A H52A 1.095(3)
C5A C6A 1.5217(17)
C6A H62A 1.087(3)
C6A H61A 1.103(3)
O1W H11W 0.954(4)
O1W H12W 0.963(4)
O2W H22W 0.961(4)
O2W H21W 0.971(4)

loop_
_geom_hbond_atom_site_label_D
_geom_hbond_atom_site_label_H
_geom_hbond_atom_site_label_A
_geom_hbond_distance_DH
_geom_hbond_distance_HA
_geom_hbond_distance_DA
_geom_hbond_angle_DHA
_geom_hbond_site_symmetry_A
N1A H1A O42A 1.029(3) 1.802(3) 2.8185(16) 168.5(3) 2_665
N3A H3A O42A 1.026(3) 1.805(3) 2.8095(17) 165.1(3) 4_466
O1W H11W O41A 0.954(4) 1.870(4) 2.822(3) 176.7(4) .
O1W H12W O2W 0.963(4) 1.864(4) 2.812(3) 167.2(4) 4_456
O2W H21W O41A 0.971(4) 1.791(4) 2.762(2) 177.6(4) .
O2W H22W O42A 0.961(4) 2.093(4) 3.003(2) 157.3(4) 4_456

loop_
_geom_torsion_atom_site_label_1
_geom_torsion_atom_site_label_2
_geom_torsion_atom_site_label_3
_geom_torsion_atom_site_label_4
_geom_torsion
H1A N1A C2A N3A -178.4(2)
C6A N1A C2A N3A 3.85(16)
H1A N1A C2A C21A 2.4(3)
C6A N1A C2A C21A -175.42(10)
N1A C2A C21A H27A 64(3)
N3A C2A C21A H27A -115(3)
N1A C2A C21A H26A -120(3)
N3A C2A C21A H26A 61(3)
N1A C2A C21A H21A -150.3(15)
N3A C2A C21A H21A 30.4(15)
N1A C2A C21A H23A -26.8(13)
N3A C2A C21A H23A 153.9(13)
N1A C2A C21A H24A -1(2)
N3A C2A C21A H24A -180(2)
N1A C2A C21A H25A 114.9(17)
N3A C2A C21A H25A -64.4(17)
N1A C2A C21A H29A -173(2)
N3A C2A C21A H29A 8(2)
N1A C2A C21A H28A -55(2)
N3A C2A C21A H28A 126(2)
N1A C2A C21A H22A 88.4(11)
N3A C2A C21A H22A -90.9(11)
N1A C2A N3A H3A 179.7(2)
C21A C2A N3A H3A -1.0(3)
N1A C2A N3A C4A 3.42(16)
C21A C2A N3A C4A -177.32(10)
H3A N3A C4A H4A 31.3(3)
C2A N3A C4A H4A -152.4(2)
H3A N3A C4A C5A 150.2(2)
C2A N3A C4A C5A -33.41(13)
H3A N3A C4A C41A -86.1(2)
C2A N3A C4A C41A 90.29(11)
H4A C4A C41A O41A -120.1(3)
N3A C4A C41A O41A -2.01(17)
C5A C4A C41A O41A 119.76(15)
H4A C4A C41A O42A 60.8(2)
N3A C4A C41A O42A 178.83(11)
C5A C4A C41A O42A -59.41(14)
H4A C4A C5A H51A -66.5(3)
N3A C4A C5A H51A 175.6(2)
C41A C4A C5A H51A 51.9(2)
H4A C4A C5A H52A 52.9(3)
N3A C4A C5A H52A -65.0(2)
C41A C4A C5A H52A 171.4(2)
H4A C4A C5A C6A 172.9(2)
N3A C4A C5A C6A 55.01(11)
C41A C4A C5A C6A -68.65(12)
H1A N1A C6A H62A -36.4(3)
C2A N1A C6A H62A 141.4(3)
H1A N1A C6A H61A 81.0(3)
C2A N1A C6A H61A -101.2(2)
H1A N1A C6A C5A -157.3(2)
C2A N1A C6A C5A 20.51(14)
H51A C5A C6A H62A 70.5(3)
H52A C5A C6A H62A -48.8(3)
C4A C5A C6A H62A -168.0(2)
H51A C5A C6A H61A -49.5(3)
H52A C5A C6A H61A -168.8(3)
C4A C5A C6A H61A 72.0(2)
H51A C5A C6A N1A -170.5(2)
H52A C5A C6A N1A 70.1(3)
C4A C5A C6A N1A -49.07(12)

loop_
_publcif_info_exptl_table_extra_item
sin_theta_over_lambda_max
